data_1518061
loop_
_publ_author_name
'Riou, A.'
'Roult, G.'
'Gerault, Y.'
'Cudennec, Y.'

_publ_section_title
;
 Etude par diffraction neutronique en temps de vol de la structure de
 alpha-RbBi(CrO4)2
;
_journal_name_full 'Revue de Chimie Minerale'
_journal_page_first 732
_journal_page_last 739
_journal_volume 21
_journal_year 1984
_chemical_formula_sum 'Bi Cr2 O8 Rb'
_chemical_formula_weight 526.45
_space_group_IT_number 52
_symmetry_cell_setting orthorhombic
_symmetry_Int_Tables_number 52
_symmetry_space_group_name_Hall '-P 2a 2bc'
_symmetry_space_group_name_H-M 'P n n a'
_cell_angle_alpha 90
_cell_angle_beta 90
_cell_angle_gamma 90
_cell_formula_units_Z 4
_cell_length_a 10.0763(15)
_cell_length_b 13.0012(9)
_cell_length_c 5.7740(9)
_cell_volume 756.42(17)
_diffrn_ambient_temperature 293
_diffrn_radiation_type neutron
_diffrn_source 'neutron ToF'
_exptl_crystal_density_diffrn 4.623
_pd_proc_ls_prof_R_factor 0.0443
_cod_data_source_file RCM-1984-21-732-739.cif
_cod_data_source_block RbBiCr
_cod_database_code 1518061

loop_
_symmetry_equiv_pos_site_id
_symmetry_equiv_pos_as_xyz
1 x,y,z
2 1/2-x,-y,z
3 x,1/2-y,1/2-z
4 1/2-x,1/2+y,1/2-z
5 -x,-y,-z
6 1/2+x,y,-z
7 -x,1/2+y,1/2+z
8 1/2+x,1/2-y,1/2+z

loop_
_atom_site_label
_atom_site_type_symbol
_atom_site_thermal_displace_type
_atom_site_fract_x
_atom_site_fract_y
_atom_site_fract_z
_atom_site_occupancy
_atom_site_U_iso_or_equiv
Bi Bi Uiso 0.25000 0.00000 0.2237(11) 1.000 0.0158(15)
Cr Cr Uiso 0.585(2) 0.4125(7) 0.2429(19) 1.000 0.013(2)
O1 O Uiso 0.6609(12) 0.3979(6) 0.9703(16) 1.000 0.018(3)
O2 O Uiso 0.9037(11) 0.0308(6) 0.1892(17) 1.000 0.018(2)
O3 O Uiso 0.6537(10) 0.1587(6) 0.0608(16) 1.000 0.013(2)
O4 O Uiso 0.4235(10) 0.1169(9) 0.2907(16) 1.000 0.017(3)
Rb Rb Uiso 0.9208(14) 0.25000 0.25000 1.000 0.030(3)

loop_
_geom_angle_atom_site_label_1
_geom_angle_atom_site_label_2
_geom_angle_atom_site_label_3
_geom_angle
_geom_angle_site_symmetry_1
_geom_angle_site_symmetry_3
_geom_angle_publ_flag
O4 Bi O4 161.0(4) . 2_555 yes
O1 Bi O4 88.8(4) 7_644 . yes
O1 Bi O4 78.6(4) 8_454 . yes
O1 Bi O4 78.6(4) 7_644 2_555 yes
O1 Bi O4 88.8(4) 8_454 2_555 yes
O1 Bi O1 96.8(4) 7_644 8_454 yes
O1 Cr O3 112.3(10) 1_554 3_555 yes
O1 Cr O4 107.0(9) 1_554 3_555 yes
O1 Cr O2 107.1(8) 1_554 4_655 yes
O3 Cr O4 111.4(9) 3_555 3_555 yes
O2 Cr O3 110.5(9) 4_655 3_555 yes
O2 Cr O4 108.5(11) 4_655 3_555 yes
Bi O1 Cr 135.2(5) 7_655 1_556 yes
Bi O4 Cr 123.6(7) . 3_555 yes

loop_
_geom_bond_atom_site_label_1
_geom_bond_atom_site_label_2
_geom_bond_distance
_geom_bond_site_symmetry_2
_geom_bond_publ_flag
Bi O4 2.349(11) . yes
Bi O4 2.349(11) 2_555 yes
Bi O1 2.144(10) 7_644 yes
Bi O1 2.144(10) 8_454 yes
Cr O1 1.760(16) 1_554 yes
Cr O3 1.619(15) 3_555 yes
Cr O4 1.68(2) 3_555 yes
Cr O2 1.591(12) 4_655 yes
